data_8107565
loop_
_publ_author_name
'Wang, Qinglong'
'Hou, Xuehui'

_publ_section_title
;
 Crystal structure of
 2-(thiazol-2-yl)hexahydro-1H-4,7-epoxyisoindole-1,3(2H)-dione,
 C11H10N2O3S
;
_journal_issue 4
_journal_name_full 'Zeitschrift f\"ur Kristallographie - New Crystal Structures'
_journal_page_first 797
_journal_page_last 798
_journal_paper_doi 10.1515/ncrs-2023-0215
_journal_volume 238
_journal_year 2023
_chemical_formula_moiety 'C11 H10 N2 O3 S'
_chemical_formula_sum 'C11 H10 N2 O3 S'
_chemical_formula_weight 250.27
_chemical_name_systematic
;
2-(thiazol-2-yl)hexahydro-1H-4,7-epoxyisoindole-1,3(2H)-dione, 
C11 H10 N2 O3 S? C~11~H~10~N~2~O~3~S~1~
;
_space_group_crystal_system monoclinic
_space_group_IT_number 8
_space_group_name_Hall 'C -2y'
_space_group_name_H-M_alt 'C 1 m 1'
_cell_angle_alpha 90
_cell_angle_beta 95.398(6)
_cell_angle_gamma 90
_cell_formula_units_Z 2
_cell_length_a 10.8483(7)
_cell_length_b 9.3377(8)
_cell_length_c 5.4086(3)
_cell_measurement_reflns_used 422
_cell_measurement_temperature 293(2)
_cell_measurement_theta_max 62.0130
_cell_measurement_theta_min 6.2690
_cell_volume 545.45(7)
_computing_molecular_graphics 'Olex2 (Dolomanov et al., 2009)[2]'
_computing_publication_material 'Olex2 (Dolomanov et al., 2009)[2]'
_computing_structure_refinement 'ShelXL (Sheldrick, 2015)[3]'
_computing_structure_solution 'ShelXT (Sheldrick, 2015)[4]'
_diffrn_ambient_temperature 293(2)
_diffrn_detector 'CCD plate'
_diffrn_detector_area_resol_mean 16.2312
_diffrn_detector_type Eos
_diffrn_measured_fraction_theta_full 1.000
_diffrn_measured_fraction_theta_max 0.982
_diffrn_measurement_device 'four-circle diffractometer'
_diffrn_measurement_device_type 'Xcalibur, Eos, Gemini'
_diffrn_measurement_method '\w scans'
_diffrn_orient_matrix_UB_11 0.1196042000
_diffrn_orient_matrix_UB_12 -0.0710360000
_diffrn_orient_matrix_UB_13 -0.0727202000
_diffrn_orient_matrix_UB_21 -0.0591828000
_diffrn_orient_matrix_UB_22 -0.1487379000
_diffrn_orient_matrix_UB_23 0.0229262000
_diffrn_orient_matrix_UB_31 -0.0503186000
_diffrn_orient_matrix_UB_32 0.0064084000
_diffrn_orient_matrix_UB_33 -0.2758513000
_diffrn_radiation_monochromator graphite
_diffrn_radiation_probe x-ray
_diffrn_radiation_type CuK\a
_diffrn_radiation_wavelength 1.54184
_diffrn_reflns_av_R_equivalents 0.0563
_diffrn_reflns_av_unetI/netI 0.0591
_diffrn_reflns_limit_h_max 13
_diffrn_reflns_limit_h_min -13
_diffrn_reflns_limit_k_max 11
_diffrn_reflns_limit_k_min -11
_diffrn_reflns_limit_l_max 3
_diffrn_reflns_limit_l_min -6
_diffrn_reflns_number 2000
_diffrn_reflns_theta_full 67.684
_diffrn_reflns_theta_max 70.207
_diffrn_reflns_theta_min 6.266
_diffrn_source 'fine-focus sealed X-ray tube'
_exptl_absorpt_coefficient_mu 2.649
_exptl_absorpt_correction_T_min 0.41291
_exptl_absorpt_correction_type multi-scan
_exptl_absorpt_process_details
;
CrysAlisPro 1.171.40.53 (Rigaku Oxford Diffraction, 2019)[1]
Empirical absorption correction using spherical harmonics,
 implemented in SCALE3 ABSPACK scaling algorithm.
;
_exptl_crystal_colour colourless
_exptl_crystal_colour_primary colourless
_exptl_crystal_density_diffrn 1.524
_exptl_crystal_description needle
_exptl_crystal_F_000 260
_exptl_crystal_size_max 0.16
_exptl_crystal_size_mid 0.09
_exptl_crystal_size_min 0.07
_refine_diff_density_max 0.265
_refine_diff_density_min -0.313
_refine_diff_density_rms 0.083
_refine_ls_extinction_coef .
_refine_ls_extinction_method none
_refine_ls_goodness_of_fit_ref 1.031
_refine_ls_hydrogen_treatment constr
_refine_ls_matrix_type full
_refine_ls_number_parameters 89
_refine_ls_number_reflns 756
_refine_ls_number_restraints 37
_refine_ls_restrained_S_all 1.112
_refine_ls_R_factor_all 0.0713
_refine_ls_R_factor_gt 0.0576
_refine_ls_shift/su_max 0.000
_refine_ls_shift/su_mean 0.000
_refine_ls_structure_factor_coef Fsqd
_refine_ls_weighting_details 'w=1/[\s^2^(Fo^2^)+(0.0732P)^2^] where P=(Fo^2^+2Fc^2^)/3'
_refine_ls_weighting_scheme calc
_refine_ls_wR_factor_gt 0.1286
_refine_ls_wR_factor_ref 0.1429
_reflns_Friedel_coverage 0.991
_reflns_Friedel_fraction_full 1.000
_reflns_Friedel_fraction_max 0.982
_reflns_number_gt 620
_cod_data_source_file suppl_j_ncrs-2023-0215_suppl.cif
_cod_data_source_block zhjy
_cod_database_code 8107565

loop_
_space_group_symop_operation_xyz
'x, y, z'
'x, -y, z'
'x+1/2, y+1/2, z'
'x+1/2, -y+1/2, z'

loop_
_atom_site_label
_atom_site_type_symbol
_atom_site_fract_x
_atom_site_fract_y
_atom_site_fract_z
_atom_site_U_iso_or_equiv
_atom_site_adp_type
_atom_site_occupancy
_atom_site_site_symmetry_order
_atom_site_calc_flag
_atom_site_refinement_flags_posn
_atom_site_refinement_flags_adp
_atom_site_refinement_flags_occupancy
_atom_site_disorder_assembly
_atom_site_disorder_group
S1 S 0.3452(3) 0.5000 0.0003(7) 0.0576(8) Uani 1 2 d S T P . .
O1 O 0.5071(7) 0.7426(6) 0.4833(14) 0.0819(19) Uani 1 1 d . . . . .
O2 O 0.6417(7) 0.5000 0.9996(12) 0.0498(17) Uani 1 2 d S T P . .
N1 N 0.2634(8) 0.5000 0.4270(14) 0.063(3) Uani 1 2 d DS T P . .
N2 N 0.4838(9) 0.5000 0.4443(13) 0.0445(19) Uani 1 2 d S T P . .
C1 C 0.1883(10) 0.5000 0.0150(17) 0.050(2) Uani 1 2 d DS T P . .
H1 H 0.1294 0.5000 -0.1215 0.060 Uiso 1 2 calc RS T P . .
C2 C 0.1628(9) 0.5000 0.2561(17) 0.062(3) Uani 1 2 d DS T P . .
H2 H 0.0822 0.5000 0.3013 0.075 Uiso 1 2 calc RS T P . .
C3 C 0.3617(9) 0.5000 0.3198(15) 0.047(2) Uani 1 2 d S T P . .
C4 C 0.5493(5) 0.6263(9) 0.5068(11) 0.0543(19) Uani 1 1 d D U . . .
C5 C 0.6806(5) 0.5823(8) 0.6116(8) 0.0520(17) Uani 1 1 d D U . . .
H5 H 0.7445 0.6221 0.5150 0.062 Uiso 1 1 calc R . . . .
C6 C 0.7050(5) 0.6161(8) 0.8903(8) 0.0558(18) Uani 1 1 d D U . . .
H6 H 0.6784 0.7117 0.9377 0.067 Uiso 1 1 calc R . . . .
C7 C 0.8421(5) 0.5825(8) 0.9673(14) 0.067(2) Uani 1 1 d D U . . .
H7A H 0.8683 0.6204 1.1308 0.081 Uiso 1 1 calc R . . . .
H7B H 0.8952 0.6204 0.8483 0.081 Uiso 1 1 calc R . . . .

loop_
_atom_site_aniso_label
_atom_site_aniso_U_11
_atom_site_aniso_U_22
_atom_site_aniso_U_33
_atom_site_aniso_U_23
_atom_site_aniso_U_13
_atom_site_aniso_U_12
S1 0.0439(13) 0.092(2) 0.0354(9) 0.000 -0.0026(9) 0.000
O1 0.072(4) 0.061(3) 0.107(4) 0.029(4) -0.023(3) -0.003(3)
O2 0.045(4) 0.067(5) 0.038(3) 0.000 0.007(3) 0.000
N1 0.044(5) 0.105(8) 0.039(4) 0.000 0.000(4) 0.000
N2 0.043(4) 0.053(5) 0.035(4) 0.000 -0.007(3) 0.000
C1 0.042(6) 0.057(7) 0.047(5) 0.000 -0.006(4) 0.000
C2 0.034(5) 0.099(9) 0.053(6) 0.000 -0.002(4) 0.000
C3 0.040(5) 0.066(7) 0.033(4) 0.000 -0.003(4) 0.000
C4 0.053(4) 0.065(5) 0.042(3) 0.013(3) -0.006(3) -0.003(4)
C5 0.044(3) 0.067(4) 0.045(2) 0.010(3) 0.002(3) -0.009(3)
C6 0.051(3) 0.059(4) 0.055(3) -0.009(3) -0.008(3) -0.002(3)
C7 0.050(3) 0.086(5) 0.062(4) -0.009(4) -0.011(3) -0.004(4)

loop_
_atom_type_symbol
_atom_type_description
_atom_type_scat_dispersion_real
_atom_type_scat_dispersion_imag
_atom_type_scat_source
C C 0.0181 0.0091 'International Tables Vol C Tables 4.2.6.8 and 6.1.1.4'
H H 0.0000 0.0000 'International Tables Vol C Tables 4.2.6.8 and 6.1.1.4'
N N 0.0311 0.0180 'International Tables Vol C Tables 4.2.6.8 and 6.1.1.4'
O O 0.0492 0.0322 'International Tables Vol C Tables 4.2.6.8 and 6.1.1.4'
S S 0.3331 0.5567 'International Tables Vol C Tables 4.2.6.8 and 6.1.1.4'

loop_
_exptl_absorpt_correction_T_max
1.00000

loop_
_geom_angle_atom_site_label_1
_geom_angle_atom_site_label_2
_geom_angle_atom_site_label_3
_geom_angle
_geom_angle_site_symmetry_1
_geom_angle_site_symmetry_3
C1 S1 C3 87.9(5) . .
C6 O2 C6 97.7(7) . 2_565
C3 N1 C2 110.3(8) . .
C4 N2 C3 122.7(3) . .
C4 N2 C3 122.7(3) 2_565 .
C4 N2 C4 114.6(7) . 2_565
S1 C1 H1 125.1 . .
C2 C1 S1 109.8(7) . .
C2 C1 H1 125.1 . .
N1 C2 H2 122.3 . .
C1 C2 N1 115.4(9) . .
C1 C2 H2 122.3 . .
N1 C3 S1 116.7(7) . .
N1 C3 N2 124.8(8) . .
N2 C3 S1 118.5(7) . .
O1 C4 N2 124.5(6) . .
O1 C4 C5 128.4(7) . .
N2 C4 C5 107.1(6) . .
C4 C5 H5 112.3 . .
C4 C5 C6 112.0(6) . .
C5 C5 C4 105.5(4) 2_565 .
C5 C5 H5 112.3 2_565 .
C5 C5 C6 101.8(4) 2_565 .
C6 C5 H5 112.3 . .
O2 C6 C5 101.7(5) . .
O2 C6 H6 114.5 . .
O2 C6 C7 102.8(6) . .
C5 C6 H6 114.5 . .
C5 C6 C7 107.2(6) . .
C7 C6 H6 114.5 . .
C6 C7 C7 101.8(4) . 2_565
C6 C7 H7A 111.4 . .
C6 C7 H7B 111.4 . .
C7 C7 H7A 111.4 2_565 .
C7 C7 H7B 111.4 2_565 .
H7A C7 H7B 109.3 . .

loop_
_geom_bond_atom_site_label_1
_geom_bond_atom_site_label_2
_geom_bond_distance
_geom_bond_site_symmetry_2
S1 C1 1.712(11) .
S1 C3 1.721(8) .
O1 C4 1.180(9) .
O2 C6 1.439(8) .
O2 C6 1.439(8) 2_565
N1 C2 1.363(10) .
N1 C3 1.261(12) .
N2 C3 1.428(11) .
N2 C4 1.401(8) .
N2 C4 1.401(8) 2_565
C1 H1 0.9300 .
C1 C2 1.358(12) .
C2 H2 0.9300 .
C4 C5 1.539(5) .
C5 C5 1.537(15) 2_565
C5 H5 0.9800 .
C5 C6 1.539(5) .
C6 H6 0.9800 .
C6 C7 1.539(5) .
C7 C7 1.540(16) 2_565
C7 H7A 0.9700 .
C7 H7B 0.9700 .

loop_
_geom_torsion_atom_site_label_1
_geom_torsion_atom_site_label_2
_geom_torsion_atom_site_label_3
_geom_torsion_atom_site_label_4
_geom_torsion
_geom_torsion_site_symmetry_1
_geom_torsion_site_symmetry_2
_geom_torsion_site_symmetry_3
_geom_torsion_site_symmetry_4
S1 C1 C2 N1 0.000(1) . . . .
O1 C4 C5 C5 176.7(8) . . . 2_565
O1 C4 C5 C6 66.8(10) . . . .
O2 C6 C7 C7 33.3(4) . . . 2_565
N2 C4 C5 C5 -2.3(6) . . . 2_565
N2 C4 C5 C6 -112.2(7) . . . .
C1 S1 C3 N1 0.000(1) . . . .
C1 S1 C3 N2 180.000(1) . . . .
C2 N1 C3 S1 0.000(1) . . . .
C2 N1 C3 N2 180.000(1) . . . .
C3 S1 C1 C2 0.000(1) . . . .
C3 N1 C2 C1 0.000(1) . . . .
C3 N2 C4 O1 6.9(13) . . . .
C3 N2 C4 C5 -174.1(8) . . . .
C4 N2 C3 S1 89.0(7) . . . .
C4 N2 C3 S1 -89.0(7) 2_565 . . .
C4 N2 C3 N1 -91.0(7) . . . .
C4 N2 C3 N1 91.0(7) 2_565 . . .
C4 N2 C4 O1 -175.0(6) 2_565 . . .
C4 N2 C4 C5 4.1(10) 2_565 . . .
C4 C5 C6 O2 78.3(7) . . . .
C4 C5 C6 C7 -174.2(6) . . . .
C5 C5 C6 O2 -34.0(5) 2_565 . . .
C5 C5 C6 C7 73.6(5) 2_565 . . .
C5 C6 C7 C7 -73.5(5) . . . 2_565
C6 O2 C6 C5 56.3(7) 2_565 . . .
C6 O2 C6 C7 -54.7(7) 2_565 . . .
